data_4340243
loop_
_publ_author_name
'Li, Qing-Shan'
'Wan, Chong-Qing'
'Zou, Ru-Yi'
'Xu, Feng-Bo'
'Song, Hai-Bin'
'Wan, Xiang-Jian'
'Zhang, Zheng-Zhi'

_publ_section_title
;
 Gold(I) eta2-arene complexes.
;
_journal_issue 5
_journal_name_full 'Inorganic chemistry'
_journal_page_first 1888
_journal_page_last 1890
_journal_paper_doi 10.1021/ic051869r
_journal_volume 45
_journal_year 2006
_chemical_formula_sum 'C35 H33 Au Cl N2 O4 P'
_chemical_formula_weight 809.02
_chemical_name_systematic
; 
 ? 
;
_space_group_IT_number 33
_symmetry_space_group_name_Hall 'P 2c -2n'
_symmetry_space_group_name_H-M 'P n a 21'
_atom_sites_solution_hydrogens geom
_atom_sites_solution_primary direct
_atom_sites_solution_secondary difmap
_audit_creation_method SHELXL-97
_cell_angle_alpha 90.00
_cell_angle_beta 90.00
_cell_angle_gamma 90.00
_cell_formula_units_Z 4
_cell_length_a 10.2098(10)
_cell_length_b 23.903(2)
_cell_length_c 13.1372(13)
_cell_measurement_temperature 293(2)
_cell_volume 3206.1(5)
_computing_structure_refinement 'SHELXL-97 (Sheldrick, 1997)'
_computing_structure_solution 'SHELXS-97 (Sheldrick, 1990)'
_diffrn_ambient_temperature 293(2)
_diffrn_measured_fraction_theta_full 0.998
_diffrn_measured_fraction_theta_max 0.998
_diffrn_radiation_monochromator graphite
_diffrn_radiation_source 'fine-focus sealed tube'
_diffrn_radiation_type MoK\a
_diffrn_radiation_wavelength 0.71073
_diffrn_reflns_av_R_equivalents 0.0390
_diffrn_reflns_av_sigmaI/netI 0.0520
_diffrn_reflns_limit_h_max 13
_diffrn_reflns_limit_h_min -13
_diffrn_reflns_limit_k_max 31
_diffrn_reflns_limit_k_min -19
_diffrn_reflns_limit_l_max 17
_diffrn_reflns_limit_l_min -17
_diffrn_reflns_number 20644
_diffrn_reflns_theta_full 27.90
_diffrn_reflns_theta_max 27.90
_diffrn_reflns_theta_min 1.77
_exptl_absorpt_coefficient_mu 4.763
_exptl_crystal_density_diffrn 1.676
_exptl_crystal_density_method 'not measured'
_exptl_crystal_F_000 1600
_refine_diff_density_max 0.884
_refine_diff_density_min -0.555
_refine_diff_density_rms 0.083
_refine_ls_abs_structure_details 'Flack H D (1983), Acta Cryst. A39, 876-881'
_refine_ls_abs_structure_Flack 0.012(6)
_refine_ls_extinction_method none
_refine_ls_goodness_of_fit_ref 0.955
_refine_ls_hydrogen_treatment mixed
_refine_ls_matrix_type full
_refine_ls_number_parameters 398
_refine_ls_number_reflns 7598
_refine_ls_number_restraints 1
_refine_ls_restrained_S_all 0.955
_refine_ls_R_factor_all 0.0459
_refine_ls_R_factor_gt 0.0317
_refine_ls_shift/su_max 0.003
_refine_ls_shift/su_mean 0.000
_refine_ls_structure_factor_coef Fsqd
_refine_ls_weighting_details 'calc w=1/[\s^2^(Fo^2^)+(0.0314P)^2^+0.0000P] where P=(Fo^2^+2Fc^2^)/3'
_refine_ls_weighting_scheme calc
_refine_ls_wR_factor_gt 0.0679
_refine_ls_wR_factor_ref 0.0710
_reflns_number_gt 5890
_reflns_number_total 7598
_reflns_threshold_expression >2sigma(I)
_cod_data_source_file ic051869rsi20051027_090423.cif
_cod_data_source_block complex_3b
_cod_database_code 4340243

loop_
_symmetry_equiv_pos_as_xyz
'x, y, z'
'-x, -y, z+1/2'
'x+1/2, -y+1/2, z'
'-x+1/2, y+1/2, z+1/2'

loop_
_atom_site_label
_atom_site_type_symbol
_atom_site_fract_x
_atom_site_fract_y
_atom_site_fract_z
_atom_site_U_iso_or_equiv
_atom_site_adp_type
_atom_site_occupancy
_atom_site_symmetry_multiplicity
_atom_site_calc_flag
_atom_site_refinement_flags
Au1 Au 0.157472(15) 0.985257(6) 0.33051(3) 0.04739(6) Uani 1 1 d .
P1 P 0.25655(12) 0.90268(5) 0.35018(9) 0.0443(3) Uani 1 1 d .
N1 N 0.2240(4) 0.87336(17) 0.4627(3) 0.0468(9) Uani 1 1 d .
C1 C 0.2338(6) 0.9088(2) 0.5574(4) 0.0539(13) Uani 1 1 d .
H1A H 0.3258 0.9159 0.5703 0.065 Uiso 1 1 calc R
H1B H 0.2008 0.8869 0.6141 0.065 Uiso 1 1 calc R
C2 C 0.1628(6) 0.9644(3) 0.5572(5) 0.0531(16) Uani 1 1 d .
C3 C 0.2338(8) 1.0143(2) 0.5578(4) 0.0483(15) Uani 1 1 d .
C4 C 0.3718(7) 1.0177(3) 0.5431(5) 0.0695(18) Uani 1 1 d .
H4 H 0.4200 0.9848 0.5369 0.083 Uiso 1 1 calc R
C5 C 0.4335(7) 1.0668(3) 0.5380(5) 0.0769(18) Uani 1 1 d .
H5 H 0.5237 1.0669 0.5284 0.092 Uiso 1 1 calc R
C6 C 0.3691(8) 1.1176(3) 0.5462(5) 0.081(2) Uani 1 1 d .
H6 H 0.4152 1.1510 0.5415 0.098 Uiso 1 1 calc R
C7 C 0.2392(8) 1.1177(3) 0.5611(4) 0.0694(17) Uani 1 1 d .
H7 H 0.1961 1.1517 0.5689 0.083 Uiso 1 1 calc R
C8 C 0.1649(7) 1.0670(3) 0.5655(5) 0.0597(19) Uani 1 1 d .
C9 C 0.0307(7) 1.0665(3) 0.5735(4) 0.0561(16) Uani 1 1 d .
H9 H -0.0133 1.1003 0.5805 0.067 Uiso 1 1 calc R
C10 C -0.0411(7) 1.0177(3) 0.5715(4) 0.0545(17) Uani 1 1 d .
C11 C -0.1812(7) 1.0174(4) 0.5762(6) 0.068(2) Uani 1 1 d .
H11 H -0.2261 1.0512 0.5801 0.081 Uiso 1 1 calc R
C12 C -0.2488(8) 0.9692(4) 0.5749(6) 0.076(2) Uani 1 1 d .
H12 H -0.3397 0.9702 0.5789 0.091 Uiso 1 1 calc R
C13 C -0.1870(8) 0.9190(4) 0.5680(6) 0.079(2) Uani 1 1 d .
H13 H -0.2362 0.8862 0.5685 0.094 Uiso 1 1 calc R
C14 C -0.0532(7) 0.9157(3) 0.5603(4) 0.0602(16) Uani 1 1 d .
H14 H -0.0134 0.8809 0.5536 0.072 Uiso 1 1 calc R
C15 C 0.0254(6) 0.9647(3) 0.5626(4) 0.0492(14) Uani 1 1 d .
C16 C 0.2694(8) 0.8165(2) 0.4829(4) 0.0574(16) Uani 1 1 d .
H16A H 0.3504 0.8185 0.5213 0.069 Uiso 1 1 calc R
H16B H 0.2886 0.7984 0.4186 0.069 Uiso 1 1 calc R
C17 C 0.1728(10) 0.7809(4) 0.5411(7) 0.106(4) Uani 1 1 d .
H17A H 0.1552 0.7985 0.6062 0.127 Uiso 1 1 calc R
H17B H 0.0910 0.7796 0.5035 0.127 Uiso 1 1 calc R
C18 C 0.2179(10) 0.7237(3) 0.5588(7) 0.119(3) Uani 1 1 d .
H18A H 0.2473 0.7077 0.4958 0.179 Uiso 1 1 calc R
H18B H 0.1471 0.7017 0.5855 0.179 Uiso 1 1 calc R
H18C H 0.2888 0.7241 0.6067 0.179 Uiso 1 1 calc R
C19 C 0.4326(4) 0.90955(19) 0.3266(6) 0.0518(10) Uani 1 1 d .
C20 C 0.5169(5) 0.8646(2) 0.3348(7) 0.0714(14) Uani 1 1 d .
H20 H 0.4849 0.8290 0.3491 0.086 Uiso 1 1 calc R
C21 C 0.6486(6) 0.8733(3) 0.3214(8) 0.0815(19) Uani 1 1 d .
H21 H 0.7051 0.8428 0.3212 0.098 Uiso 1 1 calc R
C22 C 0.6983(6) 0.9259(4) 0.3085(4) 0.077(2) Uani 1 1 d .
H22 H 0.7881 0.9308 0.3007 0.092 Uiso 1 1 calc R
C23 C 0.6197(6) 0.9699(3) 0.3070(4) 0.072(2) Uani 1 1 d .
H23 H 0.6545 1.0057 0.3009 0.087 Uiso 1 1 calc R
C24 C 0.4834(5) 0.9624(2) 0.3147(5) 0.0573(15) Uani 1 1 d .
H24 H 0.4277 0.9931 0.3118 0.069 Uiso 1 1 calc R
C25 C 0.1976(5) 0.8511(2) 0.2606(4) 0.0509(12) Uani 1 1 d .
C26 C 0.2678(7) 0.8377(2) 0.1731(4) 0.0616(16) Uani 1 1 d .
H26 H 0.3507 0.8526 0.1619 0.074 Uiso 1 1 calc R
C27 C 0.2101(11) 0.8008(4) 0.1014(5) 0.092(3) Uani 1 1 d .
H27 H 0.2545 0.7920 0.0417 0.111 Uiso 1 1 calc R
C28 C 0.0872(10) 0.7778(4) 0.1201(7) 0.099(3) Uani 1 1 d .
H28 H 0.0505 0.7529 0.0737 0.119 Uiso 1 1 calc R
C29 C 0.0214(8) 0.7915(3) 0.2053(6) 0.084(2) Uani 1 1 d .
H29 H -0.0605 0.7757 0.2169 0.101 Uiso 1 1 calc R
C30 C 0.0719(6) 0.8281(2) 0.2754(4) 0.0644(15) Uani 1 1 d .
H30 H 0.0233 0.8377 0.3327 0.077 Uiso 1 1 calc R
N2 N 0.0674(3) 1.06260(14) 0.3201(4) 0.0448(9) Uani 1 1 d .
C31 C 0.1351(5) 1.1104(2) 0.3141(6) 0.0620(18) Uani 1 1 d .
H31 H 0.2258 1.1081 0.3092 0.074 Uiso 1 1 calc R
C32 C 0.0807(7) 1.1612(2) 0.3147(5) 0.0719(18) Uani 1 1 d .
H32 H 0.1323 1.1932 0.3122 0.086 Uiso 1 1 calc R
C33 C -0.0541(7) 1.1651(3) 0.3190(6) 0.0803(19) Uani 1 1 d .
H33 H -0.0955 1.1997 0.3178 0.096 Uiso 1 1 calc R
C34 C -0.1249(6) 1.1171(3) 0.3250(9) 0.0811(18) Uani 1 1 d .
H34 H -0.2157 1.1189 0.3291 0.097 Uiso 1 1 calc R
C35 C -0.0645(5) 1.0667(2) 0.3252(6) 0.0651(13) Uani 1 1 d .
H35 H -0.1147 1.0343 0.3288 0.078 Uiso 1 1 calc R
Cl1 Cl 0.48199(18) 0.83253(9) 0.79801(16) 0.0944(7) Uani 1 1 d .
O1 O 0.4046(9) 0.8087(3) 0.7256(5) 0.146(3) Uani 1 1 d .
O2 O 0.4904(8) 0.8871(3) 0.7861(8) 0.203(6) Uani 1 1 d .
O3 O 0.4111(9) 0.8242(6) 0.8878(6) 0.210(6) Uani 1 1 d .
O4 O 0.6038(5) 0.8077(2) 0.8100(7) 0.138(3) Uani 1 1 d .

loop_
_atom_site_aniso_label
_atom_site_aniso_U_11
_atom_site_aniso_U_22
_atom_site_aniso_U_33
_atom_site_aniso_U_23
_atom_site_aniso_U_13
_atom_site_aniso_U_12
Au1 0.05805(10) 0.03753(9) 0.04658(9) 0.00132(17) -0.00214(18) 0.00393(7)
P1 0.0564(7) 0.0378(6) 0.0388(8) 0.0021(5) 0.0012(5) 0.0046(5)
N1 0.060(3) 0.038(2) 0.042(2) 0.0017(18) 0.0079(18) 0.003(2)
C1 0.066(3) 0.046(3) 0.050(3) -0.002(2) -0.004(2) 0.004(3)
C2 0.070(4) 0.051(4) 0.038(3) 0.000(3) -0.001(3) 0.010(3)
C3 0.066(4) 0.039(3) 0.040(3) -0.007(2) -0.001(3) -0.009(3)
C4 0.071(4) 0.078(5) 0.059(3) -0.011(3) -0.008(3) -0.003(4)
C5 0.074(4) 0.075(5) 0.082(4) -0.015(4) -0.004(3) -0.006(4)
C6 0.098(5) 0.070(5) 0.076(4) -0.006(4) -0.006(4) -0.021(4)
C7 0.108(6) 0.043(3) 0.057(3) -0.011(3) -0.009(3) -0.006(4)
C8 0.086(5) 0.050(4) 0.044(3) -0.005(3) -0.006(3) 0.001(3)
C9 0.077(5) 0.042(4) 0.050(3) -0.014(3) -0.005(3) 0.009(3)
C10 0.071(4) 0.058(5) 0.035(3) -0.011(3) 0.000(3) 0.016(3)
C11 0.054(4) 0.083(7) 0.065(5) -0.013(4) -0.005(3) 0.016(4)
C12 0.054(4) 0.089(6) 0.084(5) -0.018(4) -0.009(4) 0.008(4)
C13 0.075(5) 0.081(6) 0.080(5) -0.013(4) -0.003(4) -0.011(4)
C14 0.077(4) 0.051(4) 0.052(3) -0.007(3) 0.003(3) 0.002(3)
C15 0.065(4) 0.050(4) 0.033(3) -0.010(3) 0.004(2) 0.000(3)
C16 0.089(5) 0.028(3) 0.055(3) 0.000(2) 0.004(3) 0.010(3)
C17 0.187(11) 0.044(5) 0.086(6) 0.011(4) 0.055(5) 0.012(6)
C18 0.200(9) 0.059(5) 0.099(5) 0.017(4) 0.013(6) 0.004(6)
C19 0.061(3) 0.052(3) 0.042(2) -0.003(4) -0.001(4) 0.003(2)
C20 0.074(3) 0.079(4) 0.061(3) 0.018(5) 0.007(5) 0.019(3)
C21 0.069(4) 0.103(5) 0.072(5) -0.003(6) 0.013(4) 0.021(3)
C22 0.052(3) 0.128(6) 0.051(4) -0.004(3) 0.001(2) 0.001(4)
C23 0.057(3) 0.096(5) 0.064(5) -0.007(3) -0.002(2) -0.019(4)
C24 0.063(3) 0.057(3) 0.052(4) -0.003(3) -0.005(3) -0.013(2)
C25 0.070(3) 0.037(3) 0.046(3) 0.005(2) -0.009(2) 0.010(3)
C26 0.081(4) 0.044(4) 0.059(3) -0.005(3) -0.010(3) 0.016(4)
C27 0.140(7) 0.076(6) 0.060(4) -0.023(4) -0.021(4) 0.057(5)
C28 0.133(8) 0.055(5) 0.110(7) -0.022(4) -0.048(6) 0.010(5)
C29 0.105(5) 0.048(4) 0.100(5) 0.009(4) -0.027(4) -0.021(4)
C30 0.082(4) 0.048(3) 0.064(3) 0.003(3) -0.007(3) -0.013(3)
N2 0.0476(19) 0.0341(18) 0.053(3) 0.000(2) -0.006(2) 0.0070(15)
C31 0.070(3) 0.048(3) 0.068(5) -0.005(3) 0.000(3) 0.001(2)
C32 0.109(5) 0.042(3) 0.065(5) -0.001(3) -0.011(4) 0.005(3)
C33 0.112(5) 0.066(4) 0.063(4) -0.004(4) -0.010(4) 0.040(4)
C34 0.071(3) 0.085(4) 0.087(4) -0.002(7) -0.015(5) 0.029(3)
C35 0.063(3) 0.066(3) 0.066(3) -0.012(4) -0.022(4) 0.007(2)
Cl1 0.0617(10) 0.0871(12) 0.134(2) -0.0300(11) -0.0104(10) 0.0074(10)
O1 0.150(6) 0.135(6) 0.152(6) -0.039(5) -0.053(5) -0.015(5)
O2 0.187(7) 0.062(4) 0.360(17) 0.010(5) -0.097(9) 0.000(4)
O3 0.109(6) 0.386(19) 0.137(6) 0.000(8) 0.016(5) 0.020(9)
O4 0.069(3) 0.119(4) 0.227(9) -0.015(6) -0.021(5) 0.014(3)

loop_
_atom_type_symbol
_atom_type_description
_atom_type_scat_dispersion_real
_atom_type_scat_dispersion_imag
_atom_type_scat_source
C C 0.0033 0.0016 'International Tables Vol C Tables 4.2.6.8 and 6.1.1.4'
H H 0.0000 0.0000 'International Tables Vol C Tables 4.2.6.8 and 6.1.1.4'
N N 0.0061 0.0033 'International Tables Vol C Tables 4.2.6.8 and 6.1.1.4'
O O 0.0106 0.0060 'International Tables Vol C Tables 4.2.6.8 and 6.1.1.4'
P P 0.1023 0.0942 'International Tables Vol C Tables 4.2.6.8 and 6.1.1.4'
Cl Cl 0.1484 0.1585 'International Tables Vol C Tables 4.2.6.8 and 6.1.1.4'
Au Au -2.0133 8.8022 'International Tables Vol C Tables 4.2.6.8 and 6.1.1.4'

loop_
_geom_angle_atom_site_label_1
_geom_angle_atom_site_label_2
_geom_angle_atom_site_label_3
_geom_angle
N2 Au1 P1 177.07(16)
N1 P1 C25 102.9(2)
N1 P1 C19 112.5(3)
C25 P1 C19 106.1(3)
N1 P1 Au1 112.54(15)
C25 P1 Au1 112.15(16)
C19 P1 Au1 110.23(16)
C16 N1 C1 110.5(4)
C16 N1 P1 119.3(3)
C1 N1 P1 118.8(3)
N1 C1 C2 117.4(4)
N1 C1 H1A 108.0
C2 C1 H1A 108.0
N1 C1 H1B 108.0
C2 C1 H1B 108.0
H1A C1 H1B 107.2
C3 C2 C15 121.0(7)
C3 C2 C1 120.1(6)
C15 C2 C1 118.8(6)
C2 C3 C4 124.2(6)
C2 C3 C8 119.5(7)
C4 C3 C8 116.1(6)
C5 C4 C3 121.6(7)
C5 C4 H4 119.2
C3 C4 H4 119.2
C4 C5 C6 122.9(7)
C4 C5 H5 118.5
C6 C5 H5 118.5
C7 C6 C5 118.9(7)
C7 C6 H6 120.6
C5 C6 H6 120.6
C6 C7 C8 121.9(7)
C6 C7 H7 119.0
C8 C7 H7 119.0
C9 C8 C7 122.6(7)
C9 C8 C3 118.8(7)
C7 C8 C3 118.5(6)
C8 C9 C10 122.5(6)
C8 C9 H9 118.8
C10 C9 H9 118.8
C9 C10 C11 122.3(7)
C9 C10 C15 119.6(6)
C11 C10 C15 118.1(7)
C12 C11 C10 121.1(7)
C12 C11 H11 119.5
C10 C11 H11 119.5
C11 C12 C13 121.3(8)
C11 C12 H12 119.3
C13 C12 H12 119.3
C12 C13 C14 121.2(9)
C12 C13 H13 119.4
C14 C13 H13 119.4
C13 C14 C15 120.9(7)
C13 C14 H14 119.5
C15 C14 H14 119.5
C2 C15 C14 124.0(7)
C2 C15 C10 118.6(7)
C14 C15 C10 117.4(6)
N1 C16 C17 114.1(6)
N1 C16 H16A 108.7
C17 C16 H16A 108.7
N1 C16 H16B 108.7
C17 C16 H16B 108.7
H16A C16 H16B 107.6
C18 C17 C16 113.7(7)
C18 C17 H17A 108.8
C16 C17 H17A 108.8
C18 C17 H17B 108.8
C16 C17 H17B 108.8
H17A C17 H17B 107.7
C17 C18 H18A 109.5
C17 C18 H18B 109.5
H18A C18 H18B 109.5
C17 C18 H18C 109.5
H18A C18 H18C 109.5
H18B C18 H18C 109.5
C24 C19 C20 119.2(5)
C24 C19 P1 118.2(4)
C20 C19 P1 121.9(4)
C21 C20 C19 118.8(6)
C21 C20 H20 120.6
C19 C20 H20 120.6
C22 C21 C20 121.4(6)
C22 C21 H21 119.3
C20 C21 H21 119.3
C23 C22 C21 120.5(6)
C23 C22 H22 119.7
C21 C22 H22 119.7
C22 C23 C24 119.8(7)
C22 C23 H23 120.1
C24 C23 H23 120.1
C19 C24 C23 120.0(6)
C19 C24 H24 120.0
C23 C24 H24 120.0
C26 C25 C30 119.5(5)
C26 C25 P1 121.5(5)
C30 C25 P1 118.6(4)
C25 C26 C27 118.5(7)
C25 C26 H26 120.7
C27 C26 H26 120.7
C28 C27 C26 120.2(7)
C28 C27 H27 119.9
C26 C27 H27 119.9
C29 C28 C27 120.0(7)
C29 C28 H28 120.0
C27 C28 H28 120.0
C28 C29 C30 121.8(7)
C28 C29 H29 119.1
C30 C29 H29 119.1
C29 C30 C25 119.9(6)
C29 C30 H30 120.1
C25 C30 H30 120.1
C31 N2 C35 117.1(4)
C31 N2 Au1 122.5(3)
C35 N2 Au1 120.3(3)
C32 C31 N2 124.1(5)
C32 C31 H31 118.0
N2 C31 H31 118.0
C31 C32 C33 118.5(6)
C31 C32 H32 120.8
C33 C32 H32 120.8
C34 C33 C32 118.4(6)
C34 C33 H33 120.8
C32 C33 H33 120.8
C35 C34 C33 120.6(5)
C35 C34 H34 119.7
C33 C34 H34 119.7
C34 C35 N2 121.3(5)
C34 C35 H35 119.4
N2 C35 H35 119.4
O2 Cl1 O1 111.7(5)
O2 Cl1 O4 112.3(4)
O1 Cl1 O4 114.8(5)
O2 Cl1 O3 106.0(7)
O1 Cl1 O3 103.3(5)
O4 Cl1 O3 107.9(6)

loop_
_geom_bond_atom_site_label_1
_geom_bond_atom_site_label_2
_geom_bond_distance
Au1 N2 2.070(3)
Au1 P1 2.2329(12)
P1 N1 1.669(4)
P1 C25 1.808(5)
P1 C19 1.831(5)
N1 C16 1.460(6)
N1 C1 1.508(6)
C1 C2 1.515(9)
C1 H1A 0.9700
C1 H1B 0.9700
C2 C3 1.394(9)
C2 C15 1.404(8)
C3 C4 1.424(10)
C3 C8 1.448(10)
C4 C5 1.334(9)
C4 H4 0.9300
C5 C6 1.385(10)
C5 H5 0.9300
C6 C7 1.341(9)
C6 H6 0.9300
C7 C8 1.431(9)
C7 H7 0.9300
C8 C9 1.374(8)
C9 C10 1.378(9)
C9 H9 0.9300
C10 C11 1.431(10)
C10 C15 1.441(8)
C11 C12 1.344(11)
C11 H11 0.9300
C12 C13 1.360(12)
C12 H12 0.9300
C13 C14 1.372(9)
C13 H13 0.9300
C14 C15 1.421(9)
C14 H14 0.9300
C16 C17 1.511(10)
C16 H16A 0.9700
C16 H16B 0.9700
C17 C18 1.461(11)
C17 H17A 0.9700
C17 H17B 0.9700
C18 H18A 0.9600
C18 H18B 0.9600
C18 H18C 0.9600
C19 C24 1.374(7)
C19 C20 1.382(6)
C20 C21 1.372(7)
C20 H20 0.9300
C21 C22 1.366(10)
C21 H21 0.9300
C22 C23 1.323(10)
C22 H22 0.9300
C23 C24 1.407(8)
C23 H23 0.9300
C24 H24 0.9300
C25 C26 1.392(8)
C25 C30 1.410(8)
C26 C27 1.418(10)
C26 H26 0.9300
C27 C28 1.392(13)
C27 H27 0.9300
C28 C29 1.346(11)
C28 H28 0.9300
C29 C30 1.371(8)
C29 H29 0.9300
C30 H30 0.9300
N2 C31 1.338(6)
N2 C35 1.352(6)
C31 C32 1.335(8)
C31 H31 0.9300
C32 C33 1.380(9)
C32 H32 0.9300
C33 C34 1.358(9)
C33 H33 0.9300
C34 C35 1.352(7)
C34 H34 0.9300
C35 H35 0.9300
Cl1 O2 1.316(6)
Cl1 O1 1.362(6)
Cl1 O4 1.388(5)
Cl1 O3 1.398(8)

loop_
_geom_torsion_atom_site_label_1
_geom_torsion_atom_site_label_2
_geom_torsion_atom_site_label_3
_geom_torsion_atom_site_label_4
_geom_torsion
N2 Au1 P1 N1 37(2)
N2 Au1 P1 C25 152(2)
N2 Au1 P1 C19 -90(2)
C25 P1 N1 C16 52.3(5)
C19 P1 N1 C16 -61.5(5)
Au1 P1 N1 C16 173.3(4)
C25 P1 N1 C1 -167.6(4)
C19 P1 N1 C1 78.6(4)
Au1 P1 N1 C1 -46.7(4)
C16 N1 C1 C2 -166.4(5)
P1 N1 C1 C2 50.4(6)
N1 C1 C2 C3 -112.0(6)
N1 C1 C2 C15 71.8(7)
C15 C2 C3 C4 -173.9(6)
C1 C2 C3 C4 10.0(8)
C15 C2 C3 C8 0.8(9)
C1 C2 C3 C8 -175.3(5)
C2 C3 C4 C5 175.6(6)
C8 C3 C4 C5 0.8(9)
C3 C4 C5 C6 -0.1(10)
C4 C5 C6 C7 0.7(10)
C5 C6 C7 C8 -2.0(9)
C6 C7 C8 C9 -175.3(6)
C6 C7 C8 C3 2.7(9)
C2 C3 C8 C9 1.0(9)
C4 C3 C8 C9 176.1(6)
C2 C3 C8 C7 -177.1(5)
C4 C3 C8 C7 -2.0(8)
C7 C8 C9 C10 176.0(6)
C3 C8 C9 C10 -1.9(10)
C8 C9 C10 C11 -177.7(6)
C8 C9 C10 C15 1.1(9)
C9 C10 C11 C12 -179.5(7)
C15 C10 C11 C12 1.7(10)
C10 C11 C12 C13 -0.8(12)
C11 C12 C13 C14 -1.1(12)
C12 C13 C14 C15 2.0(11)
C3 C2 C15 C14 178.8(5)
C1 C2 C15 C14 -5.1(8)
C3 C2 C15 C10 -1.6(8)
C1 C2 C15 C10 174.5(5)
C13 C14 C15 C2 178.7(6)
C13 C14 C15 C10 -1.0(8)
C9 C10 C15 C2 0.7(8)
C11 C10 C15 C2 179.5(6)
C9 C10 C15 C14 -179.7(6)
C11 C10 C15 C14 -0.8(8)
C1 N1 C16 C17 76.4(7)
P1 N1 C16 C17 -140.6(5)
N1 C16 C17 C18 178.6(7)
N1 P1 C19 C24 -117.9(6)
C25 P1 C19 C24 130.3(6)
Au1 P1 C19 C24 8.7(7)
N1 P1 C19 C20 52.8(8)
C25 P1 C19 C20 -59.0(8)
Au1 P1 C19 C20 179.3(7)
C24 C19 C20 C21 -6.0(13)
P1 C19 C20 C21 -176.5(7)
C19 C20 C21 C22 5.3(15)
C20 C21 C22 C23 -1.0(14)
C21 C22 C23 C24 -2.6(10)
C20 C19 C24 C23 2.5(11)
P1 C19 C24 C23 173.4(5)
C22 C23 C24 C19 1.8(10)
N1 P1 C25 C26 -138.3(5)
C19 P1 C25 C26 -19.9(5)
Au1 P1 C25 C26 100.5(4)
N1 P1 C25 C30 47.8(4)
C19 P1 C25 C30 166.2(4)
Au1 P1 C25 C30 -73.4(4)
C30 C25 C26 C27 -0.3(8)
P1 C25 C26 C27 -174.1(5)
C25 C26 C27 C28 -1.4(10)
C26 C27 C28 C29 1.5(12)
C27 C28 C29 C30 0.2(12)
C28 C29 C30 C25 -1.9(10)
C26 C25 C30 C29 1.9(8)
P1 C25 C30 C29 176.0(4)
P1 Au1 N2 C31 78(2)
P1 Au1 N2 C35 -98(2)
C35 N2 C31 C32 1.2(11)
Au1 N2 C31 C32 -175.0(6)
N2 C31 C32 C33 -1.8(12)
C31 C32 C33 C34 1.6(14)
C32 C33 C34 C35 -1.0(16)
C33 C34 C35 N2 0.5(16)
C31 N2 C35 C34 -0.5(12)
Au1 N2 C35 C34 175.7(8)
